data_7241153
loop_
_publ_author_name
'Song, Li-Cheng'
'Liu, Bei-Bei'
'Liu, Wen-Bo'
'Tan, Zheng-Lei'

_publ_section_title
;
 Heterodinuclear nickel(ii)--iron(ii) azadithiolates as structural and
 functional models for the active site of [NiFe]-hydrogenases
;
_journal_issue 53
_journal_name_full 'RSC Advances'
_journal_page_first 32069
_journal_page_last 32077
_journal_paper_doi 10.1039/D0RA04344C
_journal_volume 10
_journal_year 2020
_chemical_formula_moiety 'C42 H40 Fe N Ni O3 P2 S2, C H2 Cl2, B F4'
_chemical_formula_sum 'C43 H42 B Cl2 F4 Fe N Ni O3 P2 S2'
_chemical_formula_weight 1019.10
_space_group_crystal_system triclinic
_space_group_IT_number 2
_space_group_name_Hall '-P 1'
_space_group_name_H-M_alt 'P -1'
_atom_sites_solution_hydrogens geom
_audit_creation_date 2020-04-23
_audit_creation_method
;
Olex2 1.2
(compiled 2018.05.29 svn.r3508 for OlexSys, GUI svn.r5506)
;
_audit_update_record
;
2020-05-06 deposited with the CCDC.	2020-08-21 downloaded from the CCDC.
;
_cell_angle_alpha 75.55(3)
_cell_angle_beta 87.96(3)
_cell_angle_gamma 77.76(3)
_cell_formula_units_Z 2
_cell_length_a 10.113(2)
_cell_length_b 12.365(3)
_cell_length_c 18.383(4)
_cell_measurement_reflns_used 5822
_cell_measurement_temperature 113(2)
_cell_measurement_theta_max 27.8944
_cell_measurement_theta_min 1.1440
_cell_volume 2175.1(9)
_computing_cell_refinement crystalclear
_computing_data_collection crystalclear
_computing_data_reduction crystalclear
_computing_molecular_graphics 'Olex2 (Dolomanov et al., 2009)'
_computing_publication_material 'Olex2 (Dolomanov et al., 2009)'
_computing_structure_refinement 'ShelXL (Sheldrick, 2015)'
_computing_structure_solution 'SHELXS-97 (Sheldrick, 1990)'
_diffrn_ambient_temperature 113.15
_diffrn_measured_fraction_theta_full 0.999
_diffrn_measured_fraction_theta_max 0.995
_diffrn_measurement_device_type 'Bruker P4'
_diffrn_measurement_method '\w scans'
_diffrn_radiation_type MoK\a
_diffrn_radiation_wavelength 0.71073
_diffrn_reflns_av_R_equivalents 0.0487
_diffrn_reflns_av_unetI/netI 0.0608
_diffrn_reflns_Laue_measured_fraction_full 0.999
_diffrn_reflns_Laue_measured_fraction_max 0.995
_diffrn_reflns_limit_h_max 13
_diffrn_reflns_limit_h_min -13
_diffrn_reflns_limit_k_max 16
_diffrn_reflns_limit_k_min -15
_diffrn_reflns_limit_l_max 24
_diffrn_reflns_limit_l_min -24
_diffrn_reflns_number 26271
_diffrn_reflns_point_group_measured_fraction_full 0.999
_diffrn_reflns_point_group_measured_fraction_max 0.995
_diffrn_reflns_theta_full 25.242
_diffrn_reflns_theta_max 27.834
_diffrn_reflns_theta_min 1.144
_exptl_absorpt_coefficient_mu 1.117
_exptl_absorpt_correction_T_max 1
_exptl_absorpt_correction_T_min 0.8395
_exptl_absorpt_correction_type multi-scan
_exptl_absorpt_process_details crystalclear
_exptl_crystal_colour colourless
_exptl_crystal_colour_primary colourless
_exptl_crystal_density_diffrn 1.556
_exptl_crystal_description block
_exptl_crystal_F_000 1044
_exptl_crystal_size_max 0.2
_exptl_crystal_size_mid 0.18
_exptl_crystal_size_min 0.12
_refine_diff_density_max 0.738
_refine_diff_density_min -1.255
_refine_diff_density_rms 0.107
_refine_ls_extinction_method none
_refine_ls_goodness_of_fit_ref 1.060
_refine_ls_hydrogen_treatment constr
_refine_ls_matrix_type full
_refine_ls_number_parameters 648
_refine_ls_number_reflns 10291
_refine_ls_number_restraints 223
_refine_ls_restrained_S_all 1.058
_refine_ls_R_factor_all 0.0756
_refine_ls_R_factor_gt 0.0567
_refine_ls_shift/su_max 0.001
_refine_ls_shift/su_mean 0.000
_refine_ls_structure_factor_coef Fsqd
_refine_ls_weighting_details 'w=1/[\s^2^(Fo^2^)+(0.0784P)^2^+1.7397P] where P=(Fo^2^+2Fc^2^)/3'
_refine_ls_weighting_scheme calc
_refine_ls_wR_factor_gt 0.1441
_refine_ls_wR_factor_ref 0.1575
_reflns_Friedel_coverage 0.000
_reflns_number_gt 7872
_reflns_number_total 10291
_reflns_threshold_expression 'I > 2\s(I)'
_cod_data_source_file d0ra04344c2.cif
_cod_data_source_block 8
_cod_depositor_comments 'Adding full bibliography for 7241152--7241154.cif.'
_cod_original_cell_volume 2175.1(8)
_cod_database_code 7241153
_shelx_shelxl_version_number 2018/3
_shelx_space_group_comment
;
The symmetry employed for this shelxl refinement is uniquely defined
by the following loop, which should always be used as a source of
symmetry information in preference to the above space-group names.
They are only intended as comments.
;
_shelx_estimated_absorpt_t_max 0.878
_shelx_estimated_absorpt_t_min 0.807
_olex2_refinement_description
;
1. Fixed Uiso
 At 1.2 times of:
  All C(H) groups, All C(H,H) groups
2. Restrained distances
 N1-C35A \\sim N1-C35
 with sigma of 0.02
 O2-C35A \\sim O2A-C35
 with sigma of 0.02
 O3A-C35 \\sim O3-C35A
 with sigma of 0.02
 O3-C36 \\sim O3A-C36A
 with sigma of 0.02
3. Uiso/Uaniso restraints and constraints
Uanis(C38A) \\sim Ueq, Uanis(C39A) \\sim Ueq, Uanis(C40A) \\sim Ueq: with sigma
of 0.01 and sigma for terminal atoms of 0.02
4. Rigid body (RIGU) restrains
 N1, C35A, O2, O3, C36, C37, C38, C39, C40, C41, C42
 with sigma for 1-2 distances of 0.001 and sigma for 1-3 distances of 0.002
 N1, C35, O2A, O3A, C36A, C37A, C42A, C41A, C39A, C38A, C40A
 with sigma for 1-2 distances of 0.001 and sigma for 1-3 distances of 0.002
 B1, F2, F3, F1, F4
 with sigma for 1-2 distances of 0.001 and sigma for 1-3 distances of 0.002
 F4, B1, F1', F2', F3'
 with sigma for 1-2 distances of 0.001 and sigma for 1-3 distances of 0.002
5. Others
 Sof(C35)=Sof(F1')=Sof(F2')=Sof(F3')=1-FVAR(1)
 Sof(F1)=Sof(F2)=Sof(F3)=Sof(C35A)=FVAR(1)
 Sof(O2A)=Sof(O3A)=Sof(C36A)=Sof(H36C)=Sof(H36D)=Sof(C37A)=Sof(C42A)=Sof(H42A)=
 Sof(C41A)=Sof(H41A)=Sof(C40A)=Sof(H40A)=Sof(C39A)=Sof(H39A)=Sof(C38A)=
 Sof(H38A)=1-FVAR(2)
 Sof(O2)=Sof(O3)=Sof(C36)=Sof(H36A)=Sof(H36B)=Sof(C37)=Sof(C38)=Sof(H38)=
 Sof(C39)=Sof(H39)=Sof(C40)=Sof(H40)=Sof(C41)=Sof(H41)=Sof(C42)=Sof(H42)=FVAR(2)
6.a Secondary CH2 refined with riding coordinates:
 C14(H14A,H14B), C15(H15A,H15B), C33(H33A,H33B), C34(H34A,H34B), C36(H36A,
 H36B), C43(H43A,H43B), C36A(H36C,H36D)
6.b Aromatic/amide H refined with riding coordinates:
 C3(H3), C4(H4), C5(H5), C6(H6), C7(H7), C9(H9), C10(H10), C11(H11), C12(H12),
 C13(H13), C17(H17), C18(H18), C19(H19), C20(H20), C21(H21), C23(H23), C24(H24),
  C25(H25), C26(H26), C27(H27), C28(H28), C29(H29), C30(H30), C31(H31),
 C32(H32), C38(H38), C39(H39), C40(H40), C41(H41), C42(H42), C42A(H42A),
 C41A(H41A), C40A(H40A), C39A(H39A), C38A(H38A)
6.c Fitted hexagon refined as free rotating group:
 C37A(C42A,C41A,C40A,C39A,C38A)
;
_olex2_submission_special_instructions 'No special instructions were received'

loop_
_space_group_symop_operation_xyz
'x, y, z'
'-x, -y, -z'

loop_
_atom_site_label
_atom_site_type_symbol
_atom_site_fract_x
_atom_site_fract_y
_atom_site_fract_z
_atom_site_U_iso_or_equiv
_atom_site_adp_type
_atom_site_occupancy
_atom_site_site_symmetry_order
_atom_site_calc_flag
_atom_site_refinement_flags_posn
_atom_site_refinement_flags_adp
_atom_site_refinement_flags_occupancy
_atom_site_disorder_assembly
_atom_site_disorder_group
Ni1 Ni 0.59911(4) 0.22520(4) 0.30750(2) 0.02181(12) Uani 1 1 d . . . . .
Fe1 Fe 0.63510(5) 0.42441(4) 0.25781(3) 0.01852(12) Uani 1 1 d . . . . .
P1 P 0.79968(9) 0.42078(7) 0.17281(5) 0.01996(19) Uani 1 1 d . . . . .
P2 P 0.78403(9) 0.45120(7) 0.33425(5) 0.02059(19) Uani 1 1 d . . . . .
S1 S 0.52868(9) 0.33137(7) 0.19665(5) 0.02330(19) Uani 1 1 d . . . . .
S2 S 0.51148(9) 0.36664(8) 0.35719(5) 0.02434(19) Uani 1 1 d . . . . .
O1 O 0.5286(3) 0.6679(2) 0.20165(16) 0.0342(6) Uani 1 1 d . . . . .
O2 O 0.2591(4) 0.5904(3) 0.14546(19) 0.0322(9) Uani 0.829(8) 1 d D U P A 1
O3 O 0.2476(4) 0.6248(3) 0.26136(19) 0.0271(8) Uani 0.829(8) 1 d D U P A 1
N1 N 0.2972(3) 0.4426(3) 0.25256(19) 0.0311(7) Uani 1 1 d D U . . .
C1 C 0.5721(3) 0.5715(3) 0.22378(19) 0.0239(7) Uani 1 1 d . . . . .
C2 C 0.8442(4) 0.2972(3) 0.1321(2) 0.0249(7) Uani 1 1 d . . . . .
C3 C 0.9317(4) 0.1982(3) 0.1686(2) 0.0315(8) Uani 1 1 d . . . . .
H3 H 0.974598 0.195247 0.214444 0.038 Uiso 1 1 calc R . . . .
C4 C 0.9581(5) 0.1024(3) 0.1392(2) 0.0402(10) Uani 1 1 d . . . . .
H4 H 1.018912 0.034772 0.164549 0.048 Uiso 1 1 calc R . . . .
C5 C 0.8948(5) 0.1065(4) 0.0726(3) 0.0418(10) Uani 1 1 d . . . . .
H5 H 0.911901 0.041180 0.052598 0.050 Uiso 1 1 calc R . . . .
C6 C 0.8076(4) 0.2044(4) 0.0353(2) 0.0386(10) Uani 1 1 d . . . . .
H6 H 0.765303 0.206538 -0.010544 0.046 Uiso 1 1 calc R . . . .
C7 C 0.7809(4) 0.3006(3) 0.0643(2) 0.0317(8) Uani 1 1 d . . . . .
H7 H 0.720426 0.368071 0.038493 0.038 Uiso 1 1 calc R . . . .
C8 C 0.7716(4) 0.5393(3) 0.08840(19) 0.0246(7) Uani 1 1 d . . . . .
C9 C 0.6411(4) 0.5829(3) 0.0578(2) 0.0303(8) Uani 1 1 d . . . . .
H9 H 0.567166 0.554068 0.082653 0.036 Uiso 1 1 calc R . . . .
C10 C 0.6184(5) 0.6677(4) -0.0084(2) 0.0380(10) Uani 1 1 d . . . . .
H10 H 0.529331 0.695883 -0.029078 0.046 Uiso 1 1 calc R . . . .
C11 C 0.7251(5) 0.7117(4) -0.0447(2) 0.0384(10) Uani 1 1 d . . . . .
H11 H 0.709147 0.770711 -0.089741 0.046 Uiso 1 1 calc R . . . .
C12 C 0.8541(4) 0.6693(3) -0.0152(2) 0.0354(9) Uani 1 1 d . . . . .
H12 H 0.927446 0.699284 -0.039910 0.042 Uiso 1 1 calc R . . . .
C13 C 0.8778(4) 0.5830(3) 0.0507(2) 0.0304(8) Uani 1 1 d . . . . .
H13 H 0.967530 0.553495 0.070240 0.037 Uiso 1 1 calc R . . . .
C14 C 0.9586(4) 0.4265(3) 0.2167(2) 0.0271(8) Uani 1 1 d . . . . .
H14A H 1.009156 0.347964 0.239382 0.033 Uiso 1 1 calc R . . . .
H14B H 1.015983 0.464233 0.178002 0.033 Uiso 1 1 calc R . . . .
C15 C 0.9269(4) 0.4932(3) 0.2776(2) 0.0242(7) Uani 1 1 d . . . . .
H15A H 0.904204 0.576142 0.253678 0.029 Uiso 1 1 calc R . . . .
H15B H 1.007628 0.477715 0.310498 0.029 Uiso 1 1 calc R . . . .
C16 C 0.8575(4) 0.3297(3) 0.41099(19) 0.0248(7) Uani 1 1 d . . . . .
C17 C 0.9749(4) 0.2508(3) 0.4024(2) 0.0288(8) Uani 1 1 d . . . . .
H17 H 1.021039 0.261069 0.356106 0.035 Uiso 1 1 calc R . . . .
C18 C 1.0244(4) 0.1570(3) 0.4619(2) 0.0357(9) Uani 1 1 d . . . . .
H18 H 1.104235 0.103859 0.455717 0.043 Uiso 1 1 calc R . . . .
C19 C 0.9588(5) 0.1408(3) 0.5292(2) 0.0380(10) Uani 1 1 d . . . . .
H19 H 0.993469 0.077147 0.569515 0.046 Uiso 1 1 calc R . . . .
C20 C 0.8406(5) 0.2186(4) 0.5381(2) 0.0379(10) Uani 1 1 d . . . . .
H20 H 0.794479 0.207051 0.584401 0.046 Uiso 1 1 calc R . . . .
C21 C 0.7904(4) 0.3123(3) 0.4798(2) 0.0313(8) Uani 1 1 d . . . . .
H21 H 0.710392 0.364979 0.486378 0.038 Uiso 1 1 calc R . . . .
C22 C 0.7353(4) 0.5627(3) 0.3854(2) 0.0271(8) Uani 1 1 d . . . . .
C23 C 0.8361(4) 0.5808(3) 0.4289(2) 0.0322(8) Uani 1 1 d . . . . .
H23 H 0.924944 0.535296 0.431127 0.039 Uiso 1 1 calc R . . . .
C24 C 0.8070(5) 0.6651(4) 0.4687(2) 0.0435(11) Uani 1 1 d . . . . .
H24 H 0.875572 0.677221 0.497941 0.052 Uiso 1 1 calc R . . . .
C25 C 0.6764(5) 0.7312(4) 0.4652(3) 0.0472(12) Uani 1 1 d . . . . .
H25 H 0.655740 0.788902 0.492122 0.057 Uiso 1 1 calc R . . . .
C26 C 0.5778(5) 0.7134(4) 0.4234(3) 0.0453(11) Uani 1 1 d . . . . .
H26 H 0.489117 0.759287 0.421180 0.054 Uiso 1 1 calc R . . . .
C27 C 0.6061(4) 0.6283(3) 0.3837(2) 0.0341(9) Uani 1 1 d . . . . .
H27 H 0.536300 0.615737 0.355538 0.041 Uiso 1 1 calc R . . . .
C28 C 0.6943(4) 0.0973(3) 0.3988(2) 0.0364(9) Uani 1 1 d . . . . .
H28 H 0.717489 0.111547 0.444647 0.044 Uiso 1 1 calc R . . . .
C29 C 0.7780(4) 0.0958(3) 0.3366(2) 0.0325(9) Uani 1 1 d . . . . .
H29 H 0.869052 0.105148 0.333607 0.039 Uiso 1 1 calc R . . . .
C30 C 0.7028(4) 0.0778(3) 0.2793(2) 0.0322(8) Uani 1 1 d . . . . .
H30 H 0.732655 0.077218 0.229786 0.039 Uiso 1 1 calc R . . . .
C31 C 0.5722(4) 0.0602(3) 0.3086(2) 0.0311(8) Uani 1 1 d . . . . .
H31 H 0.503142 0.042671 0.282686 0.037 Uiso 1 1 calc R . . . .
C32 C 0.5661(4) 0.0736(3) 0.3813(2) 0.0333(9) Uani 1 1 d . . . . .
H32 H 0.491416 0.068201 0.413927 0.040 Uiso 1 1 calc R . . . .
C33 C 0.3435(4) 0.3646(3) 0.2071(2) 0.0318(8) Uani 1 1 d . . . . .
H33A H 0.300615 0.397052 0.156575 0.038 Uiso 1 1 calc R . . . .
H33B H 0.313117 0.292555 0.229282 0.038 Uiso 1 1 calc R . . . .
C34 C 0.3274(4) 0.3997(4) 0.3314(2) 0.0346(9) Uani 1 1 d . . . . .
H34A H 0.291693 0.329353 0.349860 0.042 Uiso 1 1 calc R . . . .
H34B H 0.279131 0.456837 0.357804 0.042 Uiso 1 1 calc R . . . .
C35 C 0.273(2) 0.5590(14) 0.2570(15) 0.068(5) Uani 0.281(7) 1 d D U P A 2
C36 C 0.1989(5) 0.7475(4) 0.2274(3) 0.0314(10) Uani 0.829(8) 1 d D U P A 1
H36A H 0.238112 0.768463 0.176996 0.038 Uiso 0.829(8) 1 calc R . P A 1
H36B H 0.227841 0.792765 0.258972 0.038 Uiso 0.829(8) 1 calc R . P A 1
C37 C 0.0480(6) 0.7736(5) 0.2208(3) 0.0259(12) Uani 0.829(8) 1 d . U P A 1
C38 C -0.0329(7) 0.7918(6) 0.2823(3) 0.0324(14) Uani 0.829(8) 1 d . U P A 1
H38 H 0.008700 0.788733 0.328466 0.039 Uiso 0.829(8) 1 calc R . P A 1
C39 C -0.1710(7) 0.8140(6) 0.2760(4) 0.0351(15) Uani 0.829(8) 1 d . U P A 1
H39 H -0.224985 0.827056 0.317621 0.042 Uiso 0.829(8) 1 calc R . P A 1
C40 C -0.2324(7) 0.8175(8) 0.2086(5) 0.0383(18) Uani 0.829(8) 1 d . U P A 1
H40 H -0.328206 0.830829 0.204583 0.046 Uiso 0.829(8) 1 calc R . P A 1
C41 C -0.1547(7) 0.8017(9) 0.1479(4) 0.0383(19) Uani 0.829(8) 1 d . U P A 1
H41 H -0.197000 0.806544 0.101529 0.046 Uiso 0.829(8) 1 calc R . P A 1
C42 C -0.0149(7) 0.7789(7) 0.1539(4) 0.0318(15) Uani 0.829(8) 1 d . U P A 1
H42 H 0.038285 0.766698 0.111830 0.038 Uiso 0.829(8) 1 calc R . P A 1
Cl1 Cl 0.27652(17) 0.99392(13) 0.06814(10) 0.0722(4) Uani 1 1 d . . . . .
Cl2 Cl 0.53278(15) 1.04638(13) 0.10213(10) 0.0742(5) Uani 1 1 d . . . . .
C43 C 0.4348(6) 0.9435(5) 0.1122(4) 0.0734(18) Uani 1 1 d . . . . .
H43A H 0.484821 0.880225 0.091468 0.088 Uiso 1 1 calc R . . . .
H43B H 0.422256 0.911886 0.166401 0.088 Uiso 1 1 calc R . . . .
B1 B 0.2309(5) 0.0363(4) 0.3082(3) 0.0398(8) Uani 1 1 d . U . . .
F1 F 0.2203(5) 0.1501(4) 0.2901(4) 0.086(2) Uani 0.719(7) 1 d . U P A 1
F2 F 0.3067(6) -0.0187(7) 0.2622(5) 0.104(3) Uani 0.719(7) 1 d . U P A 1
F3 F 0.2904(5) -0.0060(5) 0.3808(3) 0.0732(18) Uani 0.719(7) 1 d . U P A 1
F1' F 0.2510(11) 0.1102(10) 0.2327(6) 0.056(3) Uani 0.281(7) 1 d . U P A 2
F2' F 0.3130(13) -0.0592(10) 0.3140(10) 0.069(4) Uani 0.281(7) 1 d . U P A 2
F3' F 0.2600(11) 0.1006(14) 0.3533(8) 0.068(4) Uani 0.281(7) 1 d . U P A 2
F4 F 0.0989(3) 0.0177(3) 0.31207(16) 0.0545(7) Uani 1 1 d . U . . .
O2A O 0.265(2) 0.6082(18) 0.3077(18) 0.067(6) Uani 0.171(8) 1 d D U P A 2
O3A O 0.250(2) 0.6073(17) 0.1850(17) 0.060(5) Uani 0.171(8) 1 d D U P A 2
C36A C 0.207(3) 0.7320(18) 0.185(2) 0.053(6) Uani 0.171(8) 1 d D U P A 2
H36C H 0.230703 0.778142 0.135497 0.063 Uiso 0.171(8) 1 calc R . P A 2
H36D H 0.259999 0.747227 0.223896 0.063 Uiso 0.171(8) 1 calc R . P A 2
C37A C 0.0494(19) 0.774(3) 0.1984(16) 0.031(6) Uani 0.171(8) 1 d . U P A 2
C42A C -0.043(3) 0.780(4) 0.1426(13) 0.033(7) Uani 0.171(8) 1 d G U P A 2
H42A H -0.011522 0.766884 0.095470 0.039 Uiso 0.171(8) 1 calc R . P A 2
C41A C -0.181(2) 0.804(4) 0.1557(14) 0.026(7) Uani 0.171(8) 1 d G U P A 2
H41A H -0.243938 0.807630 0.117586 0.031 Uiso 0.171(8) 1 calc R . P A 2
C40A C -0.2267(18) 0.822(3) 0.2247(15) 0.017(5) Uani 0.171(8) 1 d G U P A 2
H40A H -0.321093 0.838957 0.233631 0.020 Uiso 0.171(8) 1 calc R . P A 2
C39A C -0.135(2) 0.817(3) 0.2804(11) 0.022(5) Uani 0.171(8) 1 d G U P A 2
H39A H -0.165833 0.829538 0.327561 0.026 Uiso 0.171(8) 1 calc R . P A 2
C38A C 0.004(2) 0.793(2) 0.2673(13) 0.025(5) Uani 0.171(8) 1 d G U P A 2
H38A H 0.066584 0.788792 0.305447 0.030 Uiso 0.171(8) 1 calc R . P A 2
C35A C 0.2677(5) 0.5571(4) 0.2124(3) 0.0181(9) Uani 0.719(7) 1 d D U P A 1

loop_
_atom_site_aniso_label
_atom_site_aniso_U_11
_atom_site_aniso_U_22
_atom_site_aniso_U_33
_atom_site_aniso_U_23
_atom_site_aniso_U_13
_atom_site_aniso_U_12
Ni1 0.0212(2) 0.0191(2) 0.0255(2) -0.00457(17) -0.00054(17) -0.00590(18)
Fe1 0.0179(2) 0.0187(2) 0.0197(2) -0.00471(18) 0.00123(18) -0.00561(19)
P1 0.0189(4) 0.0224(4) 0.0191(4) -0.0054(3) 0.0021(3) -0.0055(3)
P2 0.0222(4) 0.0206(4) 0.0207(4) -0.0063(3) 0.0000(3) -0.0069(3)
S1 0.0216(4) 0.0259(4) 0.0239(4) -0.0069(3) -0.0019(3) -0.0071(3)
S2 0.0239(4) 0.0272(4) 0.0243(4) -0.0081(3) 0.0055(3) -0.0093(4)
O1 0.0345(15) 0.0216(13) 0.0433(16) -0.0042(12) 0.0008(12) -0.0034(12)
O2 0.039(2) 0.0320(18) 0.0228(14) -0.0091(12) -0.0004(13) 0.0004(15)
O3 0.0324(18) 0.0235(14) 0.0259(17) -0.0094(12) -0.0023(14) -0.0030(13)
N1 0.0216(15) 0.0275(14) 0.0418(18) -0.0063(12) 0.0008(13) -0.0026(12)
C1 0.0201(17) 0.0280(18) 0.0263(17) -0.0097(14) 0.0014(14) -0.0075(14)
C2 0.0265(18) 0.0234(17) 0.0262(17) -0.0074(14) 0.0083(14) -0.0084(14)
C3 0.039(2) 0.0240(18) 0.0255(18) -0.0020(15) 0.0050(16) 0.0000(16)
C4 0.053(3) 0.0251(19) 0.037(2) -0.0048(17) 0.015(2) -0.0023(19)
C5 0.051(3) 0.035(2) 0.047(3) -0.021(2) 0.019(2) -0.015(2)
C6 0.041(2) 0.043(2) 0.040(2) -0.0215(19) 0.0088(19) -0.014(2)
C7 0.030(2) 0.0298(19) 0.037(2) -0.0130(16) 0.0018(16) -0.0049(16)
C8 0.0294(19) 0.0213(16) 0.0235(17) -0.0057(13) 0.0032(14) -0.0064(14)
C9 0.032(2) 0.037(2) 0.0227(17) -0.0032(15) 0.0012(15) -0.0132(17)
C10 0.042(2) 0.043(2) 0.027(2) -0.0036(17) -0.0082(17) -0.010(2)
C11 0.059(3) 0.031(2) 0.0233(19) -0.0011(16) 0.0043(18) -0.012(2)
C12 0.040(2) 0.033(2) 0.033(2) -0.0057(17) 0.0142(17) -0.0129(18)
C13 0.033(2) 0.0316(19) 0.0276(18) -0.0080(15) 0.0087(15) -0.0086(16)
C14 0.0191(17) 0.037(2) 0.0252(17) -0.0070(15) 0.0017(14) -0.0078(15)
C15 0.0221(17) 0.0249(17) 0.0261(17) -0.0029(14) -0.0006(13) -0.0099(14)
C16 0.0303(19) 0.0230(17) 0.0230(17) -0.0047(14) -0.0052(14) -0.0096(15)
C17 0.036(2) 0.0253(18) 0.0270(18) -0.0088(15) -0.0046(15) -0.0072(16)
C18 0.041(2) 0.0275(19) 0.038(2) -0.0073(17) -0.0142(18) -0.0043(17)
C19 0.055(3) 0.0263(19) 0.032(2) 0.0012(16) -0.0190(19) -0.0134(19)
C20 0.049(3) 0.041(2) 0.0258(19) -0.0036(17) -0.0048(18) -0.019(2)
C21 0.033(2) 0.036(2) 0.0269(19) -0.0075(16) -0.0025(16) -0.0119(17)
C22 0.033(2) 0.0270(18) 0.0228(17) -0.0077(14) 0.0022(15) -0.0089(16)
C23 0.044(2) 0.0280(19) 0.0298(19) -0.0124(16) -0.0041(17) -0.0128(17)
C24 0.067(3) 0.041(2) 0.032(2) -0.0177(19) 0.001(2) -0.023(2)
C25 0.074(3) 0.042(2) 0.038(2) -0.027(2) 0.016(2) -0.022(2)
C26 0.050(3) 0.039(2) 0.051(3) -0.023(2) 0.019(2) -0.007(2)
C27 0.038(2) 0.033(2) 0.036(2) -0.0175(17) 0.0072(17) -0.0090(18)
C28 0.045(2) 0.0249(19) 0.037(2) 0.0024(16) -0.0164(18) -0.0110(18)
C29 0.0209(18) 0.0187(17) 0.054(2) -0.0027(16) -0.0074(17) -0.0017(14)
C30 0.0246(19) 0.0216(17) 0.049(2) -0.0100(17) 0.0032(17) -0.0020(15)
C31 0.030(2) 0.0186(17) 0.048(2) -0.0103(16) -0.0001(17) -0.0101(15)
C32 0.036(2) 0.0246(18) 0.038(2) 0.0015(16) 0.0000(17) -0.0133(16)
C33 0.0226(18) 0.036(2) 0.037(2) -0.0055(17) -0.0064(16) -0.0098(16)
C34 0.0223(18) 0.040(2) 0.047(2) -0.0164(19) 0.0113(17) -0.0130(17)
C35 0.051(12) 0.031(3) 0.123(11) -0.024(4) 0.000(9) -0.002(4)
C36 0.0336(19) 0.0210(17) 0.041(3) -0.0097(17) 0.0015(18) -0.0070(15)
C37 0.0343(19) 0.014(2) 0.028(2) -0.003(2) 0.0002(15) -0.0044(16)
C38 0.037(3) 0.028(3) 0.033(2) -0.008(2) 0.0059(19) -0.010(2)
C39 0.036(3) 0.027(3) 0.043(3) -0.010(2) 0.007(2) -0.009(2)
C40 0.036(3) 0.029(3) 0.050(3) -0.013(3) 0.000(2) -0.003(2)
C41 0.038(3) 0.032(4) 0.042(3) -0.011(3) -0.005(2) 0.001(3)
C42 0.036(3) 0.025(3) 0.030(2) -0.005(2) -0.0025(18) 0.000(2)
Cl1 0.0752(10) 0.0565(8) 0.0873(11) -0.0185(8) -0.0203(8) -0.0151(7)
Cl2 0.0501(8) 0.0557(8) 0.0998(12) 0.0122(8) -0.0097(8) -0.0097(7)
C43 0.062(4) 0.051(3) 0.099(5) -0.001(3) -0.006(3) -0.014(3)
B1 0.0270(17) 0.0402(18) 0.053(2) -0.0093(16) 0.0049(14) -0.0118(14)
F1 0.056(3) 0.0394(18) 0.150(7) 0.005(2) 0.008(3) -0.0192(19)
F2 0.054(3) 0.166(7) 0.146(5) -0.123(6) 0.038(4) -0.047(4)
F3 0.050(3) 0.103(4) 0.065(2) 0.005(2) -0.0123(18) -0.041(3)
F1' 0.048(6) 0.059(6) 0.061(4) 0.000(4) 0.009(4) -0.031(5)
F2' 0.042(4) 0.040(3) 0.114(11) -0.004(4) 0.023(6) -0.007(3)
F3' 0.039(6) 0.102(10) 0.085(7) -0.054(8) 0.011(5) -0.026(6)
F4 0.0301(12) 0.0726(19) 0.0568(17) 0.0013(14) 0.0000(11) -0.0224(13)
O2A 0.049(13) 0.030(9) 0.125(12) -0.027(8) 0.009(10) -0.010(9)
O3A 0.031(10) 0.024(6) 0.124(12) -0.017(5) 0.003(9) -0.004(6)
C36A 0.025(7) 0.027(6) 0.109(17) -0.019(7) 0.014(7) -0.010(5)
C37A 0.024(6) 0.029(13) 0.038(8) -0.002(8) 0.001(5) -0.007(6)
C42A 0.026(7) 0.039(19) 0.033(8) -0.006(10) 0.004(5) -0.012(8)
C41A 0.026(7) 0.030(18) 0.024(7) -0.007(8) 0.002(5) -0.012(8)
C40A 0.014(6) 0.014(9) 0.020(7) 0.001(6) -0.005(4) -0.002(6)
C39A 0.017(6) 0.023(10) 0.024(7) -0.002(6) -0.008(4) -0.003(5)
C38A 0.016(6) 0.021(9) 0.034(8) 0.002(7) -0.007(4) -0.003(5)
C35A 0.010(2) 0.0257(17) 0.0209(15) -0.0090(12) -0.0013(14) -0.0045(16)

loop_
_atom_type_symbol
_atom_type_description
_atom_type_scat_dispersion_real
_atom_type_scat_dispersion_imag
_atom_type_scat_source
C C 0.0033 0.0016 'International Tables Vol C Tables 4.2.6.8 and 6.1.1.4'
H H 0.0000 0.0000 'International Tables Vol C Tables 4.2.6.8 and 6.1.1.4'
B B 0.0013 0.0007 'International Tables Vol C Tables 4.2.6.8 and 6.1.1.4'
Cl Cl 0.1484 0.1585 'International Tables Vol C Tables 4.2.6.8 and 6.1.1.4'
F F 0.0171 0.0103 'International Tables Vol C Tables 4.2.6.8 and 6.1.1.4'
Fe Fe 0.3463 0.8444 'International Tables Vol C Tables 4.2.6.8 and 6.1.1.4'
N N 0.0061 0.0033 'International Tables Vol C Tables 4.2.6.8 and 6.1.1.4'
Ni Ni 0.3393 1.1124 'International Tables Vol C Tables 4.2.6.8 and 6.1.1.4'
O O 0.0106 0.0060 'International Tables Vol C Tables 4.2.6.8 and 6.1.1.4'
P P 0.1023 0.0942 'International Tables Vol C Tables 4.2.6.8 and 6.1.1.4'
S S 0.1246 0.1234 'International Tables Vol C Tables 4.2.6.8 and 6.1.1.4'

loop_
_geom_angle_atom_site_label_1
_geom_angle_atom_site_label_2
_geom_angle_atom_site_label_3
_geom_angle
_geom_angle_site_symmetry_1
_geom_angle_site_symmetry_3
_geom_angle_publ_flag
S1 Ni1 Fe1 56.54(4) . . ?
S1 Ni1 S2 89.93(4) . . ?
S2 Ni1 Fe1 56.36(3) . . ?
C28 Ni1 Fe1 129.19(11) . . ?
C28 Ni1 S1 166.03(13) . . ?
C28 Ni1 S2 103.68(13) . . ?
C28 Ni1 C29 38.68(17) . . ?
C28 Ni1 C31 66.02(16) . . ?
C28 Ni1 C32 40.46(15) . . ?
C29 Ni1 Fe1 115.67(11) . . ?
C29 Ni1 S1 128.50(13) . . ?
C29 Ni1 S2 130.72(12) . . ?
C30 Ni1 Fe1 127.60(11) . . ?
C30 Ni1 S1 100.46(13) . . ?
C30 Ni1 S2 169.16(12) . . ?
C30 Ni1 C28 65.79(17) . . ?
C30 Ni1 C29 39.12(16) . . ?
C30 Ni1 C31 40.42(15) . . ?
C30 Ni1 C32 66.29(16) . . ?
C31 Ni1 Fe1 159.78(12) . . ?
C31 Ni1 S1 105.53(12) . . ?
C31 Ni1 S2 139.32(12) . . ?
C31 Ni1 C29 66.25(15) . . ?
C32 Ni1 Fe1 161.85(12) . . ?
C32 Ni1 S1 137.99(11) . . ?
C32 Ni1 S2 107.78(12) . . ?
C32 Ni1 C29 66.26(16) . . ?
C32 Ni1 C31 38.36(16) . . ?
P1 Fe1 Ni1 108.31(4) . . ?
P2 Fe1 Ni1 107.24(4) . . ?
P2 Fe1 P1 87.08(4) . . ?
P2 Fe1 S1 158.71(4) . . ?
P2 Fe1 S2 89.22(4) . . ?
S1 Fe1 Ni1 54.43(3) . . ?
S1 Fe1 P1 89.14(4) . . ?
S2 Fe1 Ni1 54.52(4) . . ?
S2 Fe1 P1 160.20(4) . . ?
S2 Fe1 S1 87.28(4) . . ?
C1 Fe1 Ni1 151.05(11) . . ?
C1 Fe1 P1 93.19(12) . . ?
C1 Fe1 P2 92.63(12) . . ?
C1 Fe1 S1 108.50(12) . . ?
C1 Fe1 S2 106.41(12) . . ?
C2 P1 Fe1 118.79(12) . . ?
C2 P1 C8 101.57(16) . . ?
C2 P1 C14 104.61(17) . . ?
C8 P1 Fe1 115.61(12) . . ?
C8 P1 C14 106.13(17) . . ?
C14 P1 Fe1 108.93(12) . . ?
C15 P2 Fe1 108.01(12) . . ?
C16 P2 Fe1 117.51(12) . . ?
C16 P2 C15 106.16(17) . . ?
C16 P2 C22 100.39(17) . . ?
C22 P2 Fe1 119.85(13) . . ?
C22 P2 C15 103.35(17) . . ?
Ni1 S1 Fe1 69.04(4) . . ?
C33 S1 Ni1 102.70(13) . . ?
C33 S1 Fe1 112.64(13) . . ?
Ni1 S2 Fe1 69.13(4) . . ?
C34 S2 Ni1 104.27(14) . . ?
C34 S2 Fe1 111.27(14) . . ?
C35A O3 C36 115.3(4) . . ?
C33 N1 C34 116.0(3) . . ?
C33 N1 C35 146.0(11) . . ?
C35 N1 C34 92.8(11) . . ?
C35A N1 C33 113.9(3) . . ?
C35A N1 C34 126.8(4) . . ?
O1 C1 Fe1 178.9(3) . . ?
C3 C2 P1 121.6(3) . . ?
C3 C2 C7 119.1(3) . . ?
C7 C2 P1 119.2(3) . . ?
C2 C3 H3 119.6 . . ?
C2 C3 C4 120.9(4) . . ?
C4 C3 H3 119.6 . . ?
C3 C4 H4 120.3 . . ?
C5 C4 C3 119.5(4) . . ?
C5 C4 H4 120.3 . . ?
C4 C5 H5 119.7 . . ?
C6 C5 C4 120.5(4) . . ?
C6 C5 H5 119.7 . . ?
C5 C6 H6 119.9 . . ?
C5 C6 C7 120.3(4) . . ?
C7 C6 H6 119.9 . . ?
C2 C7 H7 120.2 . . ?
C6 C7 C2 119.7(4) . . ?
C6 C7 H7 120.2 . . ?
C9 C8 P1 119.5(3) . . ?
C13 C8 P1 122.0(3) . . ?
C13 C8 C9 118.4(3) . . ?
C8 C9 H9 119.7 . . ?
C10 C9 C8 120.6(4) . . ?
C10 C9 H9 119.7 . . ?
C9 C10 H10 119.9 . . ?
C9 C10 C11 120.3(4) . . ?
C11 C10 H10 119.9 . . ?
C10 C11 H11 120.2 . . ?
C12 C11 C10 119.6(4) . . ?
C12 C11 H11 120.2 . . ?
C11 C12 H12 119.8 . . ?
C11 C12 C13 120.3(4) . . ?
C13 C12 H12 119.8 . . ?
C8 C13 C12 120.7(4) . . ?
C8 C13 H13 119.7 . . ?
C12 C13 H13 119.7 . . ?
P1 C14 H14A 109.7 . . ?
P1 C14 H14B 109.7 . . ?
H14A C14 H14B 108.2 . . ?
C15 C14 P1 109.8(2) . . ?
C15 C14 H14A 109.7 . . ?
C15 C14 H14B 109.7 . . ?
P2 C15 H15A 109.6 . . ?
P2 C15 H15B 109.6 . . ?
C14 C15 P2 110.4(2) . . ?
C14 C15 H15A 109.6 . . ?
C14 C15 H15B 109.6 . . ?
H15A C15 H15B 108.1 . . ?
C17 C16 P2 122.3(3) . . ?
C17 C16 C21 118.9(3) . . ?
C21 C16 P2 118.7(3) . . ?
C16 C17 H17 119.9 . . ?
C18 C17 C16 120.1(4) . . ?
C18 C17 H17 119.9 . . ?
C17 C18 H18 119.7 . . ?
C19 C18 C17 120.7(4) . . ?
C19 C18 H18 119.7 . . ?
C18 C19 H19 120.2 . . ?
C18 C19 C20 119.7(4) . . ?
C20 C19 H19 120.2 . . ?
C19 C20 H20 119.8 . . ?
C21 C20 C19 120.4(4) . . ?
C21 C20 H20 119.8 . . ?
C16 C21 H21 119.9 . . ?
C20 C21 C16 120.2(4) . . ?
C20 C21 H21 119.9 . . ?
C23 C22 P2 117.3(3) . . ?
C27 C22 P2 123.7(3) . . ?
C27 C22 C23 119.0(3) . . ?
C22 C23 H23 119.7 . . ?
C24 C23 C22 120.6(4) . . ?
C24 C23 H23 119.7 . . ?
C23 C24 H24 120.4 . . ?
C25 C24 C23 119.3(4) . . ?
C25 C24 H24 120.4 . . ?
C24 C25 H25 119.8 . . ?
C26 C25 C24 120.3(4) . . ?
C26 C25 H25 119.8 . . ?
C25 C26 H26 119.7 . . ?
C25 C26 C27 120.7(4) . . ?
C27 C26 H26 119.7 . . ?
C22 C27 C26 120.1(4) . . ?
C22 C27 H27 120.0 . . ?
C26 C27 H27 120.0 . . ?
Ni1 C28 H28 123.7 . . ?
C29 C28 Ni1 72.0(2) . . ?
C29 C28 H28 125.7 . . ?
C29 C28 C32 108.5(4) . . ?
C32 C28 Ni1 70.2(2) . . ?
C32 C28 H28 125.7 . . ?
Ni1 C29 H29 127.6 . . ?
C28 C29 Ni1 69.3(2) . . ?
C28 C29 H29 126.2 . . ?
C28 C29 C30 107.6(3) . . ?
C30 C29 Ni1 68.4(2) . . ?
C30 C29 H29 126.2 . . ?
Ni1 C30 H30 122.4 . . ?
C29 C30 Ni1 72.5(2) . . ?
C29 C30 H30 125.8 . . ?
C29 C30 C31 108.4(4) . . ?
C31 C30 Ni1 71.0(2) . . ?
C31 C30 H30 125.8 . . ?
Ni1 C31 H31 126.2 . . ?
C30 C31 Ni1 68.6(2) . . ?
C30 C31 H31 126.1 . . ?
C32 C31 Ni1 70.7(2) . . ?
C32 C31 C30 107.7(3) . . ?
C32 C31 H31 126.1 . . ?
Ni1 C32 H32 125.1 . . ?
C28 C32 Ni1 69.4(2) . . ?
C28 C32 H32 126.2 . . ?
C31 C32 Ni1 71.0(2) . . ?
C31 C32 C28 107.6(4) . . ?
C31 C32 H32 126.2 . . ?
S1 C33 H33A 108.7 . . ?
S1 C33 H33B 108.7 . . ?
N1 C33 S1 114.3(3) . . ?
N1 C33 H33A 108.7 . . ?
N1 C33 H33B 108.7 . . ?
H33A C33 H33B 107.6 . . ?
S2 C34 H34A 108.6 . . ?
S2 C34 H34B 108.6 . . ?
N1 C34 S2 114.9(3) . . ?
N1 C34 H34A 108.6 . . ?
N1 C34 H34B 108.6 . . ?
H34A C34 H34B 107.5 . . ?
O2A C35 N1 136(2) . . ?
O2A C35 O3A 126(2) . . ?
O3A C35 N1 97.8(15) . . ?
O3 C36 H36A 109.8 . . ?
O3 C36 H36B 109.8 . . ?
O3 C36 C37 109.5(4) . . ?
H36A C36 H36B 108.2 . . ?
C37 C36 H36A 109.8 . . ?
C37 C36 H36B 109.8 . . ?
C38 C37 C36 121.0(5) . . ?
C42 C37 C36 120.3(5) . . ?
C42 C37 C38 118.7(5) . . ?
C37 C38 H38 119.7 . . ?
C39 C38 C37 120.6(5) . . ?
C39 C38 H38 119.7 . . ?
C38 C39 H39 120.1 . . ?
C38 C39 C40 119.9(5) . . ?
C40 C39 H39 120.1 . . ?
C39 C40 H40 119.9 . . ?
C41 C40 C39 120.1(6) . . ?
C41 C40 H40 119.9 . . ?
C40 C41 H41 119.8 . . ?
C40 C41 C42 120.3(5) . . ?
C42 C41 H41 119.8 . . ?
C37 C42 H42 119.8 . . ?
C41 C42 C37 120.4(5) . . ?
C41 C42 H42 119.8 . . ?
Cl1 C43 Cl2 114.3(3) . . ?
Cl1 C43 H43A 108.7 . . ?
Cl1 C43 H43B 108.7 . . ?
Cl2 C43 H43A 108.7 . . ?
Cl2 C43 H43B 108.7 . . ?
H43A C43 H43B 107.6 . . ?
F1 B1 F3 106.9(5) . . ?
F1 B1 F4 106.6(4) . . ?
F2 B1 F1 115.0(6) . . ?
F2 B1 F3 108.0(6) . . ?
F2 B1 F4 111.8(5) . . ?
F2' B1 F1' 107.0(9) . . ?
F2' B1 F3' 115.2(11) . . ?
F2' B1 F4 108.5(7) . . ?
F3' B1 F1' 100.4(9) . . ?
F3' B1 F4 115.8(6) . . ?
F4 B1 F3 108.2(4) . . ?
F4 B1 F1' 109.2(5) . . ?
C35 O3A C36A 102(3) . . ?
O3A C36A H36C 108.6 . . ?
O3A C36A H36D 108.6 . . ?
O3A C36A C37A 115(2) . . ?
H36C C36A H36D 107.5 . . ?
C37A C36A H36C 108.6 . . ?
C37A C36A H36D 108.6 . . ?
C42A C37A C36A 118(2) . . ?
C42A C37A C38A 120.0 . . ?
C38A C37A C36A 121(2) . . ?
C37A C42A H42A 120.0 . . ?
C41A C42A C37A 120.0 . . ?
C41A C42A H42A 120.0 . . ?
C42A C41A H41A 120.0 . . ?
C40A C41A C42A 120.0 . . ?
C40A C41A H41A 120.0 . . ?
C41A C40A H40A 120.0 . . ?
C41A C40A C39A 120.0 . . ?
C39A C40A H40A 120.0 . . ?
C40A C39A H39A 120.0 . . ?
C38A C39A C40A 120.0 . . ?
C38A C39A H39A 120.0 . . ?
C37A C38A H38A 120.0 . . ?
C39A C38A C37A 120.0 . . ?
C39A C38A H38A 120.0 . . ?
O2 C35A O3 125.2(5) . . ?
O2 C35A N1 125.4(4) . . ?
O3 C35A N1 109.3(4) . . ?

loop_
_geom_bond_atom_site_label_1
_geom_bond_atom_site_label_2
_geom_bond_distance
_geom_bond_site_symmetry_2
_geom_bond_publ_flag
Ni1 Fe1 2.5036(9) . ?
Ni1 S1 2.1807(13) . ?
Ni1 S2 2.1819(12) . ?
Ni1 C28 2.095(4) . ?
Ni1 C29 2.129(4) . ?
Ni1 C30 2.077(4) . ?
Ni1 C31 2.109(4) . ?
Ni1 C32 2.105(4) . ?
Fe1 P1 2.2433(12) . ?
Fe1 P2 2.2242(11) . ?
Fe1 S1 2.2367(11) . ?
Fe1 S2 2.2306(12) . ?
Fe1 C1 1.753(4) . ?
P1 C2 1.830(4) . ?
P1 C8 1.832(4) . ?
P1 C14 1.846(4) . ?
P2 C15 1.839(4) . ?
P2 C16 1.829(4) . ?
P2 C22 1.831(4) . ?
S1 C33 1.844(4) . ?
S2 C34 1.871(4) . ?
O1 C1 1.152(4) . ?
O2 C35A 1.196(6) . ?
O3 C36 1.472(5) . ?
O3 C35A 1.358(5) . ?
N1 C33 1.425(5) . ?
N1 C34 1.434(5) . ?
N1 C35 1.430(15) . ?
N1 C35A 1.398(6) . ?
C2 C3 1.381(5) . ?
C2 C7 1.409(5) . ?
C3 H3 0.9500 . ?
C3 C4 1.394(5) . ?
C4 H4 0.9500 . ?
C4 C5 1.386(6) . ?
C5 H5 0.9500 . ?
C5 C6 1.375(6) . ?
C6 H6 0.9500 . ?
C6 C7 1.393(5) . ?
C7 H7 0.9500 . ?
C8 C9 1.396(5) . ?
C8 C13 1.390(5) . ?
C9 H9 0.9500 . ?
C9 C10 1.384(5) . ?
C10 H10 0.9500 . ?
C10 C11 1.386(6) . ?
C11 H11 0.9500 . ?
C11 C12 1.375(6) . ?
C12 H12 0.9500 . ?
C12 C13 1.390(5) . ?
C13 H13 0.9500 . ?
C14 H14A 0.9900 . ?
C14 H14B 0.9900 . ?
C14 C15 1.536(5) . ?
C15 H15A 0.9900 . ?
C15 H15B 0.9900 . ?
C16 C17 1.399(5) . ?
C16 C21 1.404(5) . ?
C17 H17 0.9500 . ?
C17 C18 1.397(5) . ?
C18 H18 0.9500 . ?
C18 C19 1.373(6) . ?
C19 H19 0.9500 . ?
C19 C20 1.399(6) . ?
C20 H20 0.9500 . ?
C20 C21 1.385(6) . ?
C21 H21 0.9500 . ?
C22 C23 1.405(5) . ?
C22 C27 1.381(5) . ?
C23 H23 0.9500 . ?
C23 C24 1.394(5) . ?
C24 H24 0.9500 . ?
C24 C25 1.393(7) . ?
C25 H25 0.9500 . ?
C25 C26 1.366(7) . ?
C26 H26 0.9500 . ?
C26 C27 1.401(5) . ?
C27 H27 0.9500 . ?
C28 H28 0.9500 . ?
C28 C29 1.399(6) . ?
C28 C32 1.452(5) . ?
C29 H29 0.9500 . ?
C29 C30 1.409(6) . ?
C30 H30 0.9500 . ?
C30 C31 1.447(5) . ?
C31 H31 0.9500 . ?
C31 C32 1.385(6) . ?
C32 H32 0.9500 . ?
C33 H33A 0.9900 . ?
C33 H33B 0.9900 . ?
C34 H34A 0.9900 . ?
C34 H34B 0.9900 . ?
C35 O2A 1.227(18) . ?
C35 O3A 1.314(18) . ?
C36 H36A 0.9900 . ?
C36 H36B 0.9900 . ?
C36 C37 1.493(7) . ?
C37 C38 1.407(7) . ?
C37 C42 1.386(8) . ?
C38 H38 0.9500 . ?
C38 C39 1.369(8) . ?
C39 H39 0.9500 . ?
C39 C40 1.394(8) . ?
C40 H40 0.9500 . ?
C40 C41 1.371(8) . ?
C41 H41 0.9500 . ?
C41 C42 1.385(8) . ?
C42 H42 0.9500 . ?
Cl1 C43 1.739(6) . ?
Cl2 C43 1.743(6) . ?
C43 H43A 0.9900 . ?
C43 H43B 0.9900 . ?
B1 F1 1.345(7) . ?
B1 F2 1.336(7) . ?
B1 F3 1.411(7) . ?
B1 F1' 1.493(11) . ?
B1 F2' 1.273(13) . ?
B1 F3' 1.362(12) . ?
B1 F4 1.398(5) . ?
O3A C36A 1.509(18) . ?
C36A H36C 0.9900 . ?
C36A H36D 0.9900 . ?
C36A C37A 1.60(3) . ?
C37A C42A 1.3900 . ?
C37A C38A 1.3900 . ?
C42A H42A 0.9500 . ?
C42A C41A 1.3900 . ?
C41A H41A 0.9500 . ?
C41A C40A 1.3900 . ?
C40A H40A 0.9500 . ?
C40A C39A 1.3900 . ?
C39A H39A 0.9500 . ?
C39A C38A 1.3900 . ?
C38A H38A 0.9500 . ?

loop_
_geom_hbond_atom_site_label_D
_geom_hbond_atom_site_label_H
_geom_hbond_atom_site_label_A
_geom_hbond_distance_DH
_geom_hbond_distance_HA
_geom_hbond_distance_DA
_geom_hbond_angle_DHA
_geom_hbond_site_symmetry_A
_geom_hbond_publ_flag
C3 H3 F4 0.95 2.58 3.252(5) 128.1 1_655 yes
C17 H17 F1 0.95 2.63 3.403(8) 139.2 1_655 yes
C33 H33B F1 0.99 2.21 3.188(6) 169.8 . yes
C33 H33B F1' 0.99 2.45 3.387(11) 157.3 . yes

loop_
_geom_torsion_atom_site_label_1
_geom_torsion_atom_site_label_2
_geom_torsion_atom_site_label_3
_geom_torsion_atom_site_label_4
_geom_torsion
_geom_torsion_site_symmetry_1
_geom_torsion_site_symmetry_2
_geom_torsion_site_symmetry_3
_geom_torsion_site_symmetry_4
_geom_torsion_publ_flag
Ni1 S1 C33 N1 71.7(3) . . . . ?
Ni1 S2 C34 N1 -65.5(3) . . . . ?
Ni1 C28 C29 C30 -57.9(3) . . . . ?
Ni1 C28 C32 C31 61.0(3) . . . . ?
Ni1 C29 C30 C31 -62.3(3) . . . . ?
Ni1 C30 C31 C32 -60.1(3) . . . . ?
Ni1 C31 C32 C28 -60.0(3) . . . . ?
Fe1 P1 C2 C3 -83.0(3) . . . . ?
Fe1 P1 C2 C7 92.8(3) . . . . ?
Fe1 P1 C8 C9 -36.7(3) . . . . ?
Fe1 P1 C8 C13 147.4(3) . . . . ?
Fe1 P1 C14 C15 -30.0(3) . . . . ?
Fe1 P2 C15 C14 -38.1(3) . . . . ?
Fe1 P2 C16 C17 88.6(3) . . . . ?
Fe1 P2 C16 C21 -88.5(3) . . . . ?
Fe1 P2 C22 C23 -175.8(2) . . . . ?
Fe1 P2 C22 C27 4.6(4) . . . . ?
Fe1 S1 C33 N1 -0.6(3) . . . . ?
Fe1 S2 C34 N1 7.3(3) . . . . ?
P1 C2 C3 C4 176.0(3) . . . . ?
P1 C2 C7 C6 -176.0(3) . . . . ?
P1 C8 C9 C10 -176.1(3) . . . . ?
P1 C8 C13 C12 177.0(3) . . . . ?
P1 C14 C15 P2 43.1(3) . . . . ?
P2 C16 C17 C18 -177.6(3) . . . . ?
P2 C16 C21 C20 177.5(3) . . . . ?
P2 C22 C23 C24 179.3(3) . . . . ?
P2 C22 C27 C26 -178.8(3) . . . . ?
O3 C36 C37 C38 82.7(6) . . . . ?
O3 C36 C37 C42 -96.5(5) . . . . ?
N1 C35 O3A C36A 173.9(16) . . . . ?
C2 P1 C8 C9 93.3(3) . . . . ?
C2 P1 C8 C13 -82.6(3) . . . . ?
C2 P1 C14 C15 -158.0(2) . . . . ?
C2 C3 C4 C5 -0.4(6) . . . . ?
C3 C2 C7 C6 0.0(6) . . . . ?
C3 C4 C5 C6 0.6(6) . . . . ?
C4 C5 C6 C7 -0.5(6) . . . . ?
C5 C6 C7 C2 0.2(6) . . . . ?
C7 C2 C3 C4 0.1(6) . . . . ?
C8 P1 C2 C3 149.0(3) . . . . ?
C8 P1 C2 C7 -35.2(3) . . . . ?
C8 P1 C14 C15 95.1(3) . . . . ?
C8 C9 C10 C11 -0.9(6) . . . . ?
C9 C8 C13 C12 1.0(6) . . . . ?
C9 C10 C11 C12 1.0(6) . . . . ?
C10 C11 C12 C13 0.0(6) . . . . ?
C11 C12 C13 C8 -1.0(6) . . . . ?
C13 C8 C9 C10 -0.1(6) . . . . ?
C14 P1 C2 C3 38.7(3) . . . . ?
C14 P1 C2 C7 -145.4(3) . . . . ?
C14 P1 C8 C9 -157.6(3) . . . . ?
C14 P1 C8 C13 26.5(3) . . . . ?
C15 P2 C16 C17 -32.3(3) . . . . ?
C15 P2 C16 C21 150.6(3) . . . . ?
C15 P2 C22 C23 -55.6(3) . . . . ?
C15 P2 C22 C27 124.7(3) . . . . ?
C16 P2 C15 C14 88.8(3) . . . . ?
C16 P2 C22 C23 53.9(3) . . . . ?
C16 P2 C22 C27 -125.7(3) . . . . ?
C16 C17 C18 C19 0.1(6) . . . . ?
C17 C16 C21 C20 0.2(5) . . . . ?
C17 C18 C19 C20 0.5(6) . . . . ?
C18 C19 C20 C21 -0.7(6) . . . . ?
C19 C20 C21 C16 0.4(6) . . . . ?
C21 C16 C17 C18 -0.5(5) . . . . ?
C22 P2 C15 C14 -166.1(2) . . . . ?
C22 P2 C16 C17 -139.6(3) . . . . ?
C22 P2 C16 C21 43.3(3) . . . . ?
C22 C23 C24 C25 0.2(6) . . . . ?
C23 C22 C27 C26 1.6(6) . . . . ?
C23 C24 C25 C26 0.2(7) . . . . ?
C24 C25 C26 C27 0.3(7) . . . . ?
C25 C26 C27 C22 -1.2(7) . . . . ?
C27 C22 C23 C24 -1.1(6) . . . . ?
C28 C29 C30 Ni1 58.4(3) . . . . ?
C28 C29 C30 C31 -3.8(4) . . . . ?
C29 C28 C32 Ni1 -62.2(3) . . . . ?
C29 C28 C32 C31 -1.2(4) . . . . ?
C29 C30 C31 Ni1 63.2(3) . . . . ?
C29 C30 C31 C32 3.1(4) . . . . ?
C30 C31 C32 Ni1 58.8(3) . . . . ?
C30 C31 C32 C28 -1.2(4) . . . . ?
C32 C28 C29 Ni1 61.0(3) . . . . ?
C32 C28 C29 C30 3.1(4) . . . . ?
C33 N1 C34 S2 66.6(4) . . . . ?
C33 N1 C35 O2A -156(2) . . . . ?
C33 N1 C35 O3A 28(3) . . . . ?
C33 N1 C35A O2 11.7(6) . . . . ?
C33 N1 C35A O3 -169.4(3) . . . . ?
C34 N1 C33 S1 -70.4(4) . . . . ?
C34 N1 C35 O2A -6(3) . . . . ?
C34 N1 C35 O3A 176.7(15) . . . . ?
C34 N1 C35A O2 170.2(4) . . . . ?
C34 N1 C35A O3 -10.9(6) . . . . ?
C35 N1 C33 S1 74.9(17) . . . . ?
C35 N1 C34 S2 -94.9(9) . . . . ?
C35 O3A C36A C37A -86(3) . . . . ?
C36 O3 C35A O2 6.2(7) . . . . ?
C36 O3 C35A N1 -172.7(4) . . . . ?
C36 C37 C38 C39 -179.0(6) . . . . ?
C36 C37 C42 C41 179.3(6) . . . . ?
C37 C38 C39 C40 0.7(7) . . . . ?
C38 C37 C42 C41 0.0(7) . . . . ?
C38 C39 C40 C41 -1.7(8) . . . . ?
C39 C40 C41 C42 2.0(8) . . . . ?
C40 C41 C42 C37 -1.1(8) . . . . ?
C42 C37 C38 C39 0.2(7) . . . . ?
O2A C35 O3A C36A -3(3) . . . . ?
O3A C36A C37A C42A -69(4) . . . . ?
O3A C36A C37A C38A 104(3) . . . . ?
C36A C37A C42A C41A 173(2) . . . . ?
C36A C37A C38A C39A -173(3) . . . . ?
C37A C42A C41A C40A 0.0 . . . . ?
C42A C37A C38A C39A 0.0 . . . . ?
C42A C41A C40A C39A 0.0 . . . . ?
C41A C40A C39A C38A 0.0 . . . . ?
C40A C39A C38A C37A 0.0 . . . . ?
C38A C37A C42A C41A 0.0 . . . . ?
C35A O3 C36 C37 86.6(5) . . . . ?
C35A N1 C33 S1 90.5(4) . . . . ?
C35A N1 C34 S2 -91.6(4) . . . . ?
